data_2232107
loop_
_publ_author_name
'He, Long'

_publ_section_title
;
 2,2-Diethyl 4-methyl
 5-(4-nitrophenyl)-4-phenylpyrrolidine-2,2,4-tricarboxylate
;
_journal_coeditor_code XU5319
_journal_issue 10
_journal_name_full 'Acta Crystallographica Section E'
_journal_page_first o2593
_journal_paper_doi 10.1107/S1600536811036038
_journal_volume 67
_journal_year 2011
_chemical_formula_iupac 'C24 H26 N2 O8'
_chemical_formula_moiety 'C24 H26 N2 O8'
_chemical_formula_sum 'C24 H26 N2 O8'
_chemical_formula_weight 470.47
_chemical_name_systematic
;
2,2-Diethyl 4-methyl 5-(4-nitrophenyl)-4-phenylpyrrolidine-2,2,4-tricarboxylate
;
_space_group_IT_number 19
_symmetry_cell_setting orthorhombic
_symmetry_space_group_name_Hall 'P 2ac 2ab'
_symmetry_space_group_name_H-M 'P 21 21 21'
_atom_sites_solution_hydrogens geom
_atom_sites_solution_primary direct
_atom_sites_solution_secondary difmap
_audit_creation_method SHELXL-97
_cell_angle_alpha 90.00
_cell_angle_beta 90.00
_cell_angle_gamma 90.00
_cell_formula_units_Z 4
_cell_length_a 9.79480(10)
_cell_length_b 10.9356(2)
_cell_length_c 22.3240(3)
_cell_measurement_reflns_used 18450
_cell_measurement_temperature 120(2)
_cell_measurement_theta_max 72.2256
_cell_measurement_theta_min 1.9777
_cell_volume 2391.17(6)
_computing_cell_refinement 'CrysAlis PRO (Oxford Diffraction, 2009)'
_computing_data_collection 'CrysAlis PRO (Oxford Diffraction, 2009)'
_computing_data_reduction 'CrysAlis PRO (Oxford Diffraction, 2009)'
_computing_molecular_graphics 'Ortep-3 (Farrugia, 1997)'
_computing_publication_material 'SHELXL97 (Sheldrick, 2008)'
_computing_structure_refinement 'SHELXL97 (Sheldrick, 2008)'
_computing_structure_solution 'SHELXS97 (Sheldrick, 2008)'
_diffrn_ambient_temperature 120(2)
_diffrn_detector_area_resol_mean 15.9149
_diffrn_measured_fraction_theta_full 0.993
_diffrn_measured_fraction_theta_max 0.993
_diffrn_measurement_device_type 'Gemini S Ultra, Oxford Diffraction'
_diffrn_measurement_method '\w scans'
_diffrn_radiation_monochromator mirror
_diffrn_radiation_source 'Enhance Ultra (Cu) X-ray Source'
_diffrn_radiation_type CuK\a
_diffrn_radiation_wavelength 1.54184
_diffrn_reflns_av_R_equivalents 0.0175
_diffrn_reflns_av_sigmaI/netI 0.0109
_diffrn_reflns_limit_h_max 12
_diffrn_reflns_limit_h_min -9
_diffrn_reflns_limit_k_max 13
_diffrn_reflns_limit_k_min -13
_diffrn_reflns_limit_l_max 27
_diffrn_reflns_limit_l_min -25
_diffrn_reflns_number 21308
_diffrn_reflns_theta_full 72.31
_diffrn_reflns_theta_max 72.31
_diffrn_reflns_theta_min 4.50
_exptl_absorpt_coefficient_mu 0.828
_exptl_absorpt_correction_T_max 0.7547
_exptl_absorpt_correction_T_min 0.7119
_exptl_absorpt_correction_type multi-scan
_exptl_absorpt_process_details
;
(CrysAlis Pro; Oxford Diffraction, 2009)
;
_exptl_crystal_colour colorless
_exptl_crystal_density_diffrn 1.307
_exptl_crystal_density_method 'not measured'
_exptl_crystal_description block
_exptl_crystal_F_000 992
_exptl_crystal_size_max 0.44
_exptl_crystal_size_mid 0.40
_exptl_crystal_size_min 0.36
_refine_diff_density_max 0.176
_refine_diff_density_min -0.191
_refine_ls_abs_structure_details 'Flack (1983), 1995 Friedel pairs'
_refine_ls_abs_structure_Flack 0.05(10)
_refine_ls_extinction_method none
_refine_ls_goodness_of_fit_ref 1.015
_refine_ls_hydrogen_treatment mixed
_refine_ls_matrix_type full
_refine_ls_number_parameters 314
_refine_ls_number_reflns 4686
_refine_ls_number_restraints 1
_refine_ls_restrained_S_all 1.015
_refine_ls_R_factor_all 0.0258
_refine_ls_R_factor_gt 0.0254
_refine_ls_shift/su_max 0.001
_refine_ls_shift/su_mean 0.000
_refine_ls_structure_factor_coef Fsqd
_refine_ls_weighting_details 'calc w=1/[\s^2^(Fo^2^)+(0.0432P)^2^+0.3419P] where P=(Fo^2^+2Fc^2^)/3'
_refine_ls_weighting_scheme calc
_refine_ls_wR_factor_gt 0.0676
_refine_ls_wR_factor_ref 0.0678
_reflns_number_gt 4613
_reflns_number_total 4686
_reflns_threshold_expression >2sigma(I)
_cod_data_source_file xu5319.cif
_cod_data_source_block I
_cod_database_code 2232107
_cod_database_fobs_code 2232107

loop_
_symmetry_equiv_pos_as_xyz
'x, y, z'
'-x+1/2, -y, z+1/2'
'x+1/2, -y+1/2, -z'
'-x, y+1/2, -z+1/2'

loop_
_atom_site_type_symbol
_atom_site_label
_atom_site_fract_x
_atom_site_fract_y
_atom_site_fract_z
_atom_site_U_iso_or_equiv
_atom_site_adp_type
_atom_site_calc_flag
_atom_site_refinement_flags
_atom_site_occupancy
_atom_site_symmetry_multiplicity
O O5 0.85432(8) 0.19604(7) 0.82698(3) 0.02452(17) Uani d . 1 1
O O8 0.54703(9) 0.22728(8) 0.84562(4) 0.02882(18) Uani d . 1 1
O O6 0.78904(8) 0.37692(7) 0.78836(4) 0.02724(18) Uani d . 1 1
O O4 0.84169(9) 0.10400(8) 0.56346(4) 0.03091(19) Uani d . 1 1
O O3 0.78250(9) -0.05809(7) 0.61949(4) 0.03171(19) Uani d . 1 1
O O7 0.48509(10) 0.06449(9) 0.79096(4) 0.0385(2) Uani d . 1 1
N N2 0.60890(10) 0.26899(9) 0.70963(4) 0.02279(19) Uani d D 1 1
O O2 0.24732(10) 0.03877(8) 0.44941(4) 0.0337(2) Uani d . 1 1
O O1 0.17733(13) -0.06248(12) 0.52573(5) 0.0574(3) Uani d . 1 1
C C9 0.73152(11) 0.08472(10) 0.72218(5) 0.0220(2) Uani d . 1 1
H H9A 0.6621 0.0239 0.7137 0.026 Uiso calc R 1 1
H H9B 0.8053 0.0467 0.7444 0.026 Uiso calc R 1 1
N N1 0.25329(10) 0.01249(9) 0.50266(4) 0.0269(2) Uani d . 1 1
C C7 0.66436(11) 0.23550(10) 0.65042(5) 0.0215(2) Uani d . 1 1
H H7 0.7006 0.3086 0.6306 0.026 Uiso calc R 1 1
C C1 0.35612(11) 0.07188(10) 0.54019(5) 0.0231(2) Uani d . 1 1
C C6 0.45396(13) 0.14517(11) 0.51335(5) 0.0273(2) Uani d . 1 1
H H6 0.4533 0.1589 0.4722 0.033 Uiso calc R 1 1
C C19 0.77782(11) 0.26768(10) 0.79176(5) 0.0221(2) Uani d . 1 1
C C13 0.92478(11) 0.20396(10) 0.67511(5) 0.0215(2) Uani d . 1 1
C C23 0.43853(15) 0.20090(13) 0.88861(6) 0.0373(3) Uani d . 1 1
H H23B 0.4401 0.1151 0.8997 0.045 Uiso calc R 1 1
H H23A 0.3501 0.2194 0.8713 0.045 Uiso calc R 1 1
C C10 0.67169(11) 0.19350(10) 0.75643(5) 0.0217(2) Uani d . 1 1
C C8 0.78413(11) 0.14446(9) 0.66437(5) 0.0212(2) Uani d . 1 1
C C18 1.02741(12) 0.13124(10) 0.70024(5) 0.0263(2) Uani d . 1 1
H H18 1.0087 0.0500 0.7094 0.032 Uiso calc R 1 1
C C2 0.35244(12) 0.05137(11) 0.60140(5) 0.0252(2) Uani d . 1 1
H H2 0.2852 0.0022 0.6183 0.030 Uiso calc R 1 1
C C24 0.46374(15) 0.27937(13) 0.94241(6) 0.0378(3) Uani d . 1 1
H H24A 0.4616 0.3639 0.9309 0.057 Uiso calc R 1 1
H H24C 0.5516 0.2603 0.9590 0.057 Uiso calc R 1 1
H H24B 0.3943 0.2643 0.9718 0.057 Uiso calc R 1 1
C C20 0.96208(13) 0.25973(11) 0.85989(6) 0.0296(3) Uani d . 1 1
H H20B 0.9225 0.3179 0.8877 0.036 Uiso calc R 1 1
H H20A 1.0208 0.3037 0.8323 0.036 Uiso calc R 1 1
C C3 0.45103(12) 0.10576(11) 0.63675(5) 0.0243(2) Uani d . 1 1
H H3 0.4492 0.0939 0.6780 0.029 Uiso calc R 1 1
C C4 0.55327(11) 0.17816(10) 0.61151(5) 0.0223(2) Uani d . 1 1
C C14 0.95634(12) 0.32441(10) 0.66059(5) 0.0254(2) Uani d . 1 1
H H14 0.8901 0.3744 0.6436 0.030 Uiso calc R 1 1
C C17 1.15604(12) 0.17777(11) 0.71167(6) 0.0288(2) Uani d . 1 1
H H17 1.2222 0.1284 0.7292 0.035 Uiso calc R 1 1
C C16 1.18663(12) 0.29794(11) 0.69709(6) 0.0303(3) Uani d . 1 1
H H16 1.2732 0.3294 0.7045 0.036 Uiso calc R 1 1
C C11 0.80173(11) 0.05013(10) 0.61454(5) 0.0240(2) Uani d . 1 1
C C15 1.08674(13) 0.37060(11) 0.67138(6) 0.0302(3) Uani d . 1 1
H H15 1.1068 0.4511 0.6612 0.036 Uiso calc R 1 1
C C22 0.55725(12) 0.15160(10) 0.79941(5) 0.0248(2) Uani d . 1 1
C C5 0.55285(12) 0.19731(11) 0.54968(5) 0.0271(2) Uani d . 1 1
H H5 0.6202 0.2460 0.5325 0.033 Uiso calc R 1 1
C C12 0.84991(17) 0.02457(14) 0.51173(6) 0.0415(3) Uani d . 1 1
H H12B 0.8772 0.0713 0.4774 0.062 Uiso calc R 1 1
H H12A 0.7622 -0.0116 0.5044 0.062 Uiso calc R 1 1
H H12C 0.9158 -0.0387 0.5191 0.062 Uiso calc R 1 1
C C21 1.04251(14) 0.16528(12) 0.89319(6) 0.0354(3) Uani d . 1 1
H H21A 1.0860 0.1113 0.8651 0.053 Uiso calc R 1 1
H H21B 0.9824 0.1191 0.9185 0.053 Uiso calc R 1 1
H H21C 1.1107 0.2048 0.9173 0.053 Uiso calc R 1 1
H H1 0.6194(16) 0.3476(12) 0.7157(7) 0.036(4) Uiso d D 1 1

loop_
_atom_site_aniso_label
_atom_site_aniso_U_11
_atom_site_aniso_U_22
_atom_site_aniso_U_33
_atom_site_aniso_U_12
_atom_site_aniso_U_13
_atom_site_aniso_U_23
O5 0.0248(4) 0.0227(4) 0.0261(4) -0.0011(3) -0.0056(3) -0.0024(3)
O8 0.0301(4) 0.0284(4) 0.0279(4) -0.0067(3) 0.0083(3) -0.0035(3)
O6 0.0313(4) 0.0217(4) 0.0287(4) -0.0023(3) -0.0017(3) -0.0022(3)
O4 0.0376(4) 0.0301(4) 0.0250(4) -0.0048(4) 0.0040(3) -0.0057(3)
O3 0.0395(5) 0.0214(4) 0.0342(4) -0.0001(3) -0.0028(4) -0.0042(3)
O7 0.0411(5) 0.0389(5) 0.0354(5) -0.0188(4) 0.0072(4) -0.0086(4)
N2 0.0255(5) 0.0190(4) 0.0238(5) 0.0015(4) -0.0022(4) -0.0018(4)
O2 0.0407(5) 0.0350(4) 0.0254(4) -0.0050(4) -0.0103(4) 0.0014(3)
O1 0.0617(7) 0.0747(8) 0.0358(5) -0.0457(6) -0.0091(5) 0.0069(5)
C9 0.0243(5) 0.0181(5) 0.0236(5) -0.0012(4) -0.0021(4) 0.0000(4)
N1 0.0276(5) 0.0263(5) 0.0269(5) -0.0025(4) -0.0035(4) -0.0019(4)
C7 0.0221(5) 0.0196(5) 0.0227(5) -0.0004(4) -0.0016(4) 0.0014(4)
C1 0.0234(5) 0.0212(5) 0.0246(5) 0.0003(4) -0.0044(4) -0.0022(4)
C6 0.0311(6) 0.0268(6) 0.0240(5) -0.0031(5) -0.0043(4) 0.0040(4)
C19 0.0216(5) 0.0235(5) 0.0212(5) -0.0008(4) 0.0017(4) -0.0019(4)
C13 0.0227(5) 0.0218(5) 0.0200(5) -0.0005(4) 0.0004(4) -0.0036(4)
C23 0.0384(7) 0.0380(7) 0.0356(7) -0.0109(6) 0.0165(6) -0.0030(6)
C10 0.0225(5) 0.0203(5) 0.0224(5) -0.0013(4) -0.0007(4) 0.0004(4)
C8 0.0230(5) 0.0178(5) 0.0229(5) -0.0004(4) -0.0016(4) -0.0003(4)
C18 0.0254(5) 0.0221(5) 0.0315(6) 0.0022(4) 0.0013(5) -0.0016(5)
C2 0.0236(5) 0.0263(5) 0.0256(5) -0.0035(4) 0.0014(4) 0.0005(4)
C24 0.0470(8) 0.0350(7) 0.0315(6) -0.0039(6) 0.0122(6) -0.0009(5)
C20 0.0278(6) 0.0284(6) 0.0326(6) -0.0018(5) -0.0076(5) -0.0083(5)
C3 0.0255(5) 0.0266(5) 0.0209(5) -0.0004(5) 0.0009(4) -0.0003(4)
C4 0.0223(5) 0.0194(5) 0.0252(5) 0.0010(4) -0.0026(4) 0.0000(4)
C14 0.0257(5) 0.0236(5) 0.0269(5) -0.0006(4) -0.0038(4) 0.0003(4)
C17 0.0230(5) 0.0302(6) 0.0332(6) 0.0059(5) -0.0023(5) -0.0040(5)
C16 0.0224(5) 0.0311(6) 0.0373(6) -0.0015(5) -0.0019(5) -0.0079(5)
C11 0.0214(5) 0.0243(5) 0.0262(5) 0.0002(4) -0.0034(4) -0.0029(5)
C15 0.0306(6) 0.0235(5) 0.0366(7) -0.0052(5) -0.0019(5) -0.0002(5)
C22 0.0255(5) 0.0240(5) 0.0247(5) -0.0023(4) -0.0009(4) 0.0003(4)
C5 0.0288(5) 0.0264(6) 0.0263(5) -0.0056(5) -0.0026(5) 0.0051(5)
C12 0.0518(8) 0.0441(8) 0.0286(6) -0.0079(6) 0.0080(6) -0.0128(6)
C21 0.0335(6) 0.0354(6) 0.0374(7) -0.0006(5) -0.0115(5) -0.0020(5)

loop_
_atom_type_symbol
_atom_type_description
_atom_type_scat_dispersion_real
_atom_type_scat_dispersion_imag
_atom_type_scat_source
C C 0.0181 0.0091 'International Tables Vol C Tables 4.2.6.8 and 6.1.1.4'
H H 0.0000 0.0000 'International Tables Vol C Tables 4.2.6.8 and 6.1.1.4'
N N 0.0311 0.0180 'International Tables Vol C Tables 4.2.6.8 and 6.1.1.4'
O O 0.0492 0.0322 'International Tables Vol C Tables 4.2.6.8 and 6.1.1.4'

loop_
_geom_angle_atom_site_label_1
_geom_angle_atom_site_label_2
_geom_angle_atom_site_label_3
_geom_angle
C19 O5 C20 114.85(9)
C22 O8 C23 116.28(9)
C11 O4 C12 115.52(10)
C10 N2 C7 110.13(8)
C10 N2 H1 113.2(10)
C7 N2 H1 109.8(10)
C10 C9 C8 102.57(8)
C10 C9 H9A 111.3
C8 C9 H9A 111.3
C10 C9 H9B 111.3
C8 C9 H9B 111.3
H9A C9 H9B 109.2
O1 N1 O2 122.54(10)
O1 N1 C1 118.44(10)
O2 N1 C1 119.01(10)
N2 C7 C4 110.44(9)
N2 C7 C8 104.76(8)
C4 C7 C8 112.64(9)
N2 C7 H7 109.6
C4 C7 H7 109.6
C8 C7 H7 109.6
C2 C1 C6 122.57(10)
C2 C1 N1 118.39(10)
C6 C1 N1 119.05(10)
C1 C6 C5 117.92(10)
C1 C6 H6 121.0
C5 C6 H6 121.0
O6 C19 O5 124.56(10)
O6 C19 C10 123.65(10)
O5 C19 C10 111.79(9)
C14 C13 C18 118.16(10)
C14 C13 C8 124.17(10)
C18 C13 C8 117.67(10)
O8 C23 C24 107.10(10)
O8 C23 H23B 110.3
C24 C23 H23B 110.3
O8 C23 H23A 110.3
C24 C23 H23A 110.3
H23B C23 H23A 108.5
N2 C10 C9 104.02(8)
N2 C10 C19 110.62(9)
C9 C10 C19 114.06(9)
N2 C10 C22 107.76(9)
C9 C10 C22 110.94(9)
C19 C10 C22 109.18(9)
C11 C8 C9 111.27(9)
C11 C8 C13 107.31(8)
C9 C8 C13 110.39(9)
C11 C8 C7 111.61(9)
C9 C8 C7 100.70(8)
C13 C8 C7 115.52(9)
C17 C18 C13 121.30(11)
C17 C18 H18 119.3
C13 C18 H18 119.3
C3 C2 C1 118.39(10)
C3 C2 H2 120.8
C1 C2 H2 120.8
C23 C24 H24A 109.5
C23 C24 H24C 109.5
H24A C24 H24C 109.5
C23 C24 H24B 109.5
H24A C24 H24B 109.5
H24C C24 H24B 109.5
O5 C20 C21 107.50(10)
O5 C20 H20B 110.2
C21 C20 H20B 110.2
O5 C20 H20A 110.2
C21 C20 H20A 110.2
H20B C20 H20A 108.5
C2 C3 C4 121.01(10)
C2 C3 H3 119.5
C4 C3 H3 119.5
C3 C4 C5 118.83(10)
C3 C4 C7 120.98(10)
C5 C4 C7 120.19(10)
C13 C14 C15 120.41(11)
C13 C14 H14 119.8
C15 C14 H14 119.8
C18 C17 C16 120.16(11)
C18 C17 H17 119.9
C16 C17 H17 119.9
C15 C16 C17 119.23(11)
C15 C16 H16 120.4
C17 C16 H16 120.4
O3 C11 O4 123.75(10)
O3 C11 C8 125.43(10)
O4 C11 C8 110.82(9)
C16 C15 C14 120.72(11)
C16 C15 H15 119.6
C14 C15 H15 119.6
O7 C22 O8 124.94(11)
O7 C22 C10 124.38(10)
O8 C22 C10 110.65(9)
C6 C5 C4 121.25(11)
C6 C5 H5 119.4
C4 C5 H5 119.4
O4 C12 H12B 109.5
O4 C12 H12A 109.5
H12B C12 H12A 109.5
O4 C12 H12C 109.5
H12B C12 H12C 109.5
H12A C12 H12C 109.5
C20 C21 H21A 109.5
C20 C21 H21B 109.5
H21A C21 H21B 109.5
C20 C21 H21C 109.5
H21A C21 H21C 109.5
H21B C21 H21C 109.5

loop_
_geom_bond_atom_site_label_1
_geom_bond_atom_site_label_2
_geom_bond_distance
O5 C19 1.3392(14)
O5 C20 1.4626(13)
O8 C22 1.3263(14)
O8 C23 1.4608(14)
O6 C19 1.2021(14)
O4 C11 1.3417(14)
O4 C12 1.4473(15)
O3 C11 1.2034(14)
O7 C22 1.2010(14)
N2 C10 1.4666(14)
N2 C7 1.4754(14)
N2 H1 0.877(13)
O2 N1 1.2244(13)
O1 N1 1.2211(15)
C9 C10 1.5307(15)
C9 C8 1.5356(15)
C9 H9A 0.9700
C9 H9B 0.9700
N1 C1 1.4622(14)
C7 C4 1.5270(14)
C7 C8 1.5698(14)
C7 H7 0.9800
C1 C2 1.3852(16)
C1 C6 1.3856(16)
C6 C5 1.3861(16)
C6 H6 0.9300
C19 C10 1.5365(15)
C13 C14 1.3912(16)
C13 C18 1.3991(16)
C13 C8 1.5424(15)
C23 C24 1.4966(18)
C23 H23B 0.9700
C23 H23A 0.9700
C10 C22 1.5450(15)
C8 C11 1.5269(15)
C18 C17 1.3825(17)
C18 H18 0.9300
C2 C3 1.3816(16)
C2 H2 0.9300
C24 H24A 0.9600
C24 H24C 0.9600
C24 H24B 0.9600
C20 C21 1.4967(17)
C20 H20B 0.9700
C20 H20A 0.9700
C3 C4 1.3954(16)
C3 H3 0.9300
C4 C5 1.3961(16)
C14 C15 1.3945(17)
C14 H14 0.9300
C17 C16 1.3866(18)
C17 H17 0.9300
C16 C15 1.3849(18)
C16 H16 0.9300
C15 H15 0.9300
C5 H5 0.9300
C12 H12B 0.9600
C12 H12A 0.9600
C12 H12C 0.9600
C21 H21A 0.9600
C21 H21B 0.9600
C21 H21C 0.9600

loop_
_geom_hbond_atom_site_label_D
_geom_hbond_atom_site_label_H
_geom_hbond_atom_site_label_A
_geom_hbond_site_symmetry_A
_geom_hbond_distance_DH
_geom_hbond_distance_HA
_geom_hbond_distance_DA
_geom_hbond_angle_DHA
N2 H1 O7 4_656 0.876(13) 2.587(14) 3.360(4) 147.6(13)
C12 H12C O1 1_655 0.96 2.579 3.360(2) 138.5(9)

loop_
_geom_torsion_atom_site_label_1
_geom_torsion_atom_site_label_2
_geom_torsion_atom_site_label_3
_geom_torsion_atom_site_label_4
_geom_torsion
C10 N2 C7 C4 113.63(10)
C10 N2 C7 C8 -7.91(11)
O1 N1 C1 C2 -7.48(17)
O2 N1 C1 C2 173.19(11)
O1 N1 C1 C6 171.88(12)
O2 N1 C1 C6 -7.46(16)
C2 C1 C6 C5 1.32(17)
N1 C1 C6 C5 -178.01(11)
C20 O5 C19 O6 -3.51(16)
C20 O5 C19 C10 177.22(9)
C22 O8 C23 C24 168.33(11)
C7 N2 C10 C9 -18.33(11)
C7 N2 C10 C19 104.55(10)
C7 N2 C10 C22 -136.16(9)
C8 C9 C10 N2 37.62(10)
C8 C9 C10 C19 -82.98(10)
C8 C9 C10 C22 153.23(9)
O6 C19 C10 N2 12.31(15)
O5 C19 C10 N2 -168.42(9)
O6 C19 C10 C9 129.15(11)
O5 C19 C10 C9 -51.58(12)
O6 C19 C10 C22 -106.11(12)
O5 C19 C10 C22 73.16(11)
C10 C9 C8 C11 -159.73(9)
C10 C9 C8 C13 81.23(10)
C10 C9 C8 C7 -41.32(10)
C14 C13 C8 C11 110.59(11)
C18 C13 C8 C11 -68.40(12)
C14 C13 C8 C9 -128.00(11)
C18 C13 C8 C9 53.01(12)
C14 C13 C8 C7 -14.60(15)
C18 C13 C8 C7 166.41(10)
N2 C7 C8 C11 148.71(9)
C4 C7 C8 C11 28.62(12)
N2 C7 C8 C9 30.54(10)
C4 C7 C8 C9 -89.54(10)
N2 C7 C8 C13 -88.36(10)
C4 C7 C8 C13 151.56(9)
C14 C13 C18 C17 1.38(17)
C8 C13 C18 C17 -179.57(10)
C6 C1 C2 C3 -0.44(17)
N1 C1 C2 C3 178.89(10)
C19 O5 C20 C21 -176.15(10)
C1 C2 C3 C4 -0.96(17)
C2 C3 C4 C5 1.43(17)
C2 C3 C4 C7 -178.38(10)
N2 C7 C4 C3 -34.13(14)
C8 C7 C4 C3 82.62(13)
N2 C7 C4 C5 146.06(10)
C8 C7 C4 C5 -97.19(12)
C18 C13 C14 C15 -0.44(16)
C8 C13 C14 C15 -179.43(10)
C13 C18 C17 C16 -1.38(18)
C18 C17 C16 C15 0.42(18)
C12 O4 C11 O3 5.05(17)
C12 O4 C11 C8 -174.76(10)
C9 C8 C11 O3 -2.64(16)
C13 C8 C11 O3 118.22(12)
C7 C8 C11 O3 -114.27(12)
C9 C8 C11 O4 177.16(9)
C13 C8 C11 O4 -61.97(11)
C7 C8 C11 O4 65.53(12)
C17 C16 C15 C14 0.51(19)
C13 C14 C15 C16 -0.49(18)
C23 O8 C22 O7 -0.31(18)
C23 O8 C22 C10 177.58(10)
N2 C10 C22 O7 83.83(14)
C9 C10 C22 O7 -29.43(16)
C19 C10 C22 O7 -155.97(11)
N2 C10 C22 O8 -94.08(11)
C9 C10 C22 O8 152.66(9)
C19 C10 C22 O8 26.12(12)
C1 C6 C5 C4 -0.82(18)
C3 C4 C5 C6 -0.51(17)
C7 C4 C5 C6 179.30(10)
